data_8000425
loop_
_publ_author_name
'Xing, Li-Rui'
'Lu, Zhou'
'Li, Mian'
'Zheng, Ji'
'Li, Dan'

_publ_section_title
;
 Revealing High-Lying Inter-System Crossing in Brightly Luminescent Cyclic
 Trinuclear Cu<sup>I</sup>/Ag<sup>I</sup> Complexes.
;
_journal_name_full 'The journal of physical chemistry letters'
_journal_page_first 2067
_journal_paper_doi 10.1021/acs.jpclett.9b03382
_journal_year 2020
_chemical_formula_moiety 'C48 H36 Ag6 N18'
_chemical_formula_sum 'C48 H36 Ag6 N18'
_chemical_formula_weight 1512.17
_space_group_crystal_system monoclinic
_space_group_IT_number 14
_space_group_name_Hall '-P 2ybc'
_space_group_name_H-M_alt 'P 1 21/c 1'
_atom_sites_solution_hydrogens geom
_atom_sites_solution_primary dual
_audit_creation_date 2019-12-23
_audit_creation_method
;
Olex2 1.3
(compiled 2019.09.11 svn.r3662 for OlexSys, GUI svn.r5938)
;
_cell_angle_alpha 90
_cell_angle_beta 103.077(5)
_cell_angle_gamma 90
_cell_formula_units_Z 2
_cell_length_a 11.5674(5)
_cell_length_b 8.5459(4)
_cell_length_c 25.4385(13)
_cell_measurement_reflns_used 5667
_cell_measurement_temperature 293(2)
_cell_measurement_theta_max 27.9240
_cell_measurement_theta_min 4.1000
_cell_volume 2449.5(2)
_computing_cell_refinement
;
CrysAlisPro, Agilent Technologies,
Version 1.171.37.33 (release 27-03-2014 CrysAlis171 .NET)
(compiled Mar 27 2014,17:12:48)
;
_computing_data_collection
;
CrysAlisPro, Agilent Technologies,
Version 1.171.37.33 (release 27-03-2014 CrysAlis171 .NET)
(compiled Mar 27 2014,17:12:48)
;
_computing_data_reduction
;
CrysAlisPro, Agilent Technologies,
Version 1.171.37.33 (release 27-03-2014 CrysAlis171 .NET)
(compiled Mar 27 2014,17:12:48)
;
_computing_molecular_graphics 'Olex2 1.3 (Dolomanov et al., 2009)'
_computing_publication_material 'Olex2 1.3 (Dolomanov et al., 2009)'
_computing_structure_refinement 'XL n/a (Sheldrick, 2008)'
_computing_structure_solution 'SHELXT 2014/5 (Sheldrick, 2014)'
_diffrn_ambient_temperature 293(2)
_diffrn_detector 'CCD plate'
_diffrn_detector_area_resol_mean 10.4098
_diffrn_detector_type Atlas
_diffrn_measured_fraction_theta_full 0.995
_diffrn_measured_fraction_theta_max 0.861
_diffrn_measurement_details
;
#__ type_ start__ end____ width___ exp.time_
  1 omega   37.00   64.20   0.8000   70.0000
omega____ theta____ kappa____ phi______ frames
    -       13.8244  178.0000  -30.0000 34

#__ type_ start__ end____ width___ exp.time_
  2 omega  -16.00   86.40   0.8000   70.0000
omega____ theta____ kappa____ phi______ frames
    -       13.8244   57.0000   90.0000 128

#__ type_ start__ end____ width___ exp.time_
  3 omega  -23.00   37.00   0.8000   70.0000
omega____ theta____ kappa____ phi______ frames
    -       13.8244  -38.0000 -120.0000 75
;
_diffrn_measurement_device 'four-circle diffractometer'
_diffrn_measurement_device_type 'Xcalibur, Atlas, Gemini'
_diffrn_measurement_method '\w scans'
_diffrn_orient_matrix_UB_11 0.0274111000
_diffrn_orient_matrix_UB_12 0.0746286000
_diffrn_orient_matrix_UB_13 0.0044172000
_diffrn_orient_matrix_UB_21 -0.0565635000
_diffrn_orient_matrix_UB_22 0.0356897000
_diffrn_orient_matrix_UB_23 -0.0034654000
_diffrn_orient_matrix_UB_31 0.0031272000
_diffrn_orient_matrix_UB_32 -0.0073077000
_diffrn_orient_matrix_UB_33 0.0280464000
_diffrn_radiation_monochromator graphite
_diffrn_radiation_probe x-ray
_diffrn_radiation_type 'Mo K\a'
_diffrn_radiation_wavelength 0.71073
_diffrn_reflns_av_R_equivalents 0.0368
_diffrn_reflns_av_unetI/netI 0.0650
_diffrn_reflns_Laue_measured_fraction_full 0.995
_diffrn_reflns_Laue_measured_fraction_max 0.861
_diffrn_reflns_limit_h_max 16
_diffrn_reflns_limit_h_min -10
_diffrn_reflns_limit_k_max 7
_diffrn_reflns_limit_k_min -12
_diffrn_reflns_limit_l_max 30
_diffrn_reflns_limit_l_min -35
_diffrn_reflns_number 12282
_diffrn_reflns_point_group_measured_fraction_full 0.995
_diffrn_reflns_point_group_measured_fraction_max 0.861
_diffrn_reflns_theta_full 25.242
_diffrn_reflns_theta_max 30.394
_diffrn_reflns_theta_min 3.430
_diffrn_source 'Enhance (Mo) X-ray Source'
_exptl_absorpt_coefficient_mu 2.408
_exptl_absorpt_correction_T_max 1.00000
_exptl_absorpt_correction_T_min 0.55319
_exptl_absorpt_correction_type multi-scan
_exptl_absorpt_process_details
;
CrysAlisPro, Agilent Technologies,
Version 1.171.37.33 (release 27-03-2014 CrysAlis171 .NET)
(compiled Mar 27 2014,17:12:48)
Empirical absorption correction using spherical harmonics,
 implemented in SCALE3 ABSPACK scaling algorithm.
;
_exptl_crystal_colour colorless
_exptl_crystal_density_diffrn 2.050
_exptl_crystal_description block
_exptl_crystal_F_000 1464
_exptl_crystal_size_max 0.2
_exptl_crystal_size_mid 0.15
_exptl_crystal_size_min 0.1
_refine_diff_density_max 0.535
_refine_diff_density_min -0.632
_refine_diff_density_rms 0.096
_refine_ls_extinction_method none
_refine_ls_goodness_of_fit_ref 1.011
_refine_ls_hydrogen_treatment constr
_refine_ls_matrix_type full
_refine_ls_number_parameters 325
_refine_ls_number_reflns 6387
_refine_ls_number_restraints 0
_refine_ls_restrained_S_all 1.011
_refine_ls_R_factor_all 0.0984
_refine_ls_R_factor_gt 0.0449
_refine_ls_shift/su_max 0.001
_refine_ls_shift/su_mean 0.000
_refine_ls_structure_factor_coef Fsqd
_refine_ls_weighting_details 'w=1/[\s^2^(Fo^2^)+(0.0133P)^2^] where P=(Fo^2^+2Fc^2^)/3'
_refine_ls_weighting_scheme calc
_refine_ls_wR_factor_gt 0.0580
_refine_ls_wR_factor_ref 0.0759
_reflns_Friedel_coverage 0.000
_reflns_number_gt 3634
_reflns_number_total 6387
_reflns_threshold_expression 'I > 2\s(I)'
_cod_data_source_file jz9b03382_si_002.cif
_cod_data_source_block Ag-2-293K
_cod_database_code 8000425
_shelx_shelxl_version_number 2018/3
_chemical_oxdiff_formula 'C H N Ag'
_shelx_space_group_comment
;
The symmetry employed for this shelxl refinement is uniquely defined
by the following loop, which should always be used as a source of
symmetry information in preference to the above space-group names.
They are only intended as comments.
;
_reflns_odcompleteness_completeness 99.45
_reflns_odcompleteness_iscentric 1
_reflns_odcompleteness_theta 27.50
_olex2_refinement_description
;
1. Fixed Uiso
 At 1.2 times of:
  All C(H) groups
2.a Aromatic/amide H refined with riding coordinates:
 C4(H4), C15(H15), C16(H16), C12(H12), C3(H3), C23(H23), C7(H7), C24(H24),
 C20(H20), C9(H9), C8(H8), C11(H11), C2(H2), C10(H10), C1(H1), C19(H19),
 C17(H17), C18(H18)
;
_olex2_submission_special_instructions 'No special instructions were received'

loop_
_space_group_symop_operation_xyz
'x, y, z'
'-x, y+1/2, -z+1/2'
'-x, -y, -z'
'x, -y-1/2, z-1/2'

loop_
_atom_site_label
_atom_site_type_symbol
_atom_site_fract_x
_atom_site_fract_y
_atom_site_fract_z
_atom_site_U_iso_or_equiv
_atom_site_adp_type
_atom_site_occupancy
_atom_site_site_symmetry_order
_atom_site_calc_flag
_atom_site_refinement_flags_posn
_atom_site_refinement_flags_adp
_atom_site_refinement_flags_occupancy
_atom_site_disorder_assembly
_atom_site_disorder_group
Ag3 Ag 0.58695(3) 0.49944(4) 0.43036(2) 0.05828(12) Uani 1 1 d . . . . .
Ag2 Ag 0.36304(3) 0.75881(4) 0.48076(2) 0.05928(12) Uani 1 1 d . . . . .
Ag1 Ag 0.27031(3) 0.51699(5) 0.35540(2) 0.05995(13) Uani 1 1 d . . . . .
N5 N 0.5503(3) 0.7346(4) 0.51495(13) 0.0460(9) Uani 1 1 d . . . . .
N2 N 0.1551(3) 0.6536(4) 0.39120(14) 0.0506(9) Uani 1 1 d . . . . .
N6 N 0.6318(3) 0.6383(4) 0.50005(14) 0.0515(9) Uani 1 1 d . . . . .
N8 N 0.5148(3) 0.4025(4) 0.35215(14) 0.0486(9) Uani 1 1 d . . . . .
N3 N 0.1852(3) 0.7479(4) 0.43544(15) 0.0551(10) Uani 1 1 d . . . . .
N4 N 0.4216(3) 0.9456(4) 0.55972(14) 0.0505(9) Uani 1 1 d . . . . .
N9 N 0.4021(3) 0.4126(5) 0.32235(15) 0.0548(10) Uani 1 1 d . . . . .
N7 N 0.7487(3) 0.3442(5) 0.39719(16) 0.0587(10) Uani 1 1 d . . . . .
N1 N 0.0507(3) 0.4801(4) 0.30238(15) 0.0576(10) Uani 1 1 d . . . . .
C14 C 0.6059(4) 0.8254(5) 0.55637(16) 0.0436(10) Uani 1 1 d . . . . .
C5 C -0.0204(4) 0.5638(5) 0.32612(16) 0.0441(10) Uani 1 1 d . . . . .
C6 C 0.0361(4) 0.6534(5) 0.37419(16) 0.0449(10) Uani 1 1 d . . . . .
C4 C -0.1426(4) 0.5670(5) 0.30537(18) 0.0520(11) Uani 1 1 d . . . . .
H4 H -0.191155 0.624862 0.322647 0.062 Uiso 1 1 calc R U . . .
C13 C 0.5390(4) 0.9392(5) 0.58032(17) 0.0461(11) Uani 1 1 d . . . . .
C21 C 0.6992(4) 0.2673(5) 0.3515(2) 0.0517(12) Uani 1 1 d . . . . .
C22 C 0.5746(4) 0.3011(5) 0.32752(18) 0.0483(11) Uani 1 1 d . . . . .
C15 C 0.7262(4) 0.7871(6) 0.56922(19) 0.0607(13) Uani 1 1 d . . . . .
H15 H 0.785473 0.830477 0.596168 0.073 Uiso 1 1 calc R U . . .
C16 C 0.7380(4) 0.6709(6) 0.53325(19) 0.0629(13) Uani 1 1 d . . . . .
H16 H 0.809085 0.621802 0.531965 0.075 Uiso 1 1 calc R U . . .
C12 C 0.5953(4) 1.0396(6) 0.62161(18) 0.0596(13) Uani 1 1 d . . . . .
H12 H 0.677132 1.035251 0.634471 0.072 Uiso 1 1 calc R U . . .
C3 C -0.1910(4) 0.4848(6) 0.2595(2) 0.0613(13) Uani 1 1 d . . . . .
H3 H -0.272550 0.486144 0.245358 0.074 Uiso 1 1 calc R U . . .
C23 C 0.4990(4) 0.2440(5) 0.28143(19) 0.0609(13) Uani 1 1 d . . . . .
H23 H 0.516481 0.171605 0.257056 0.073 Uiso 1 1 calc R U . . .
C7 C -0.0121(4) 0.7498(6) 0.4074(2) 0.0662(14) Uani 1 1 d . . . . .
H7 H -0.091853 0.772078 0.404923 0.079 Uiso 1 1 calc R U . . .
C24 C 0.3925(4) 0.3176(6) 0.27950(18) 0.0614(13) Uani 1 1 d . . . . .
H24 H 0.324076 0.303666 0.252575 0.074 Uiso 1 1 calc R U . . .
C20 C 0.7650(5) 0.1624(6) 0.3284(2) 0.0693(14) Uani 1 1 d . . . . .
H20 H 0.730489 0.111057 0.296431 0.083 Uiso 1 1 calc R U . . .
C9 C 0.3594(4) 1.0501(6) 0.5813(2) 0.0615(13) Uani 1 1 d . . . . .
H9 H 0.277766 1.054371 0.567759 0.074 Uiso 1 1 calc R U . . .
C8 C 0.0850(4) 0.8056(6) 0.4452(2) 0.0683(14) Uani 1 1 d . . . . .
H8 H 0.080788 0.873444 0.473251 0.082 Uiso 1 1 calc R U . . .
C11 C 0.5288(5) 1.1445(6) 0.6430(2) 0.0738(15) Uani 1 1 d . . . . .
H11 H 0.564543 1.210123 0.671130 0.089 Uiso 1 1 calc R U . . .
C2 C -0.1181(4) 0.4008(6) 0.23464(19) 0.0671(14) Uani 1 1 d . . . . .
H2 H -0.148364 0.345439 0.203041 0.080 Uiso 1 1 calc R U . . .
C10 C 0.4086(5) 1.1510(6) 0.6220(2) 0.0706(15) Uani 1 1 d . . . . .
H10 H 0.361578 1.222470 0.635237 0.085 Uiso 1 1 calc R U . . .
C1 C 0.0011(4) 0.4006(6) 0.2578(2) 0.0692(14) Uani 1 1 d . . . . .
H1 H 0.050516 0.341457 0.241338 0.083 Uiso 1 1 calc R U . . .
C19 C 0.8818(6) 0.1353(7) 0.3533(3) 0.091(2) Uani 1 1 d . . . . .
H19 H 0.926418 0.064281 0.338510 0.109 Uiso 1 1 calc R U . . .
C17 C 0.8625(5) 0.3155(7) 0.4199(2) 0.0771(16) Uani 1 1 d . . . . .
H17 H 0.896717 0.368696 0.451539 0.093 Uiso 1 1 calc R U . . .
C18 C 0.9319(5) 0.2124(8) 0.3995(3) 0.094(2) Uani 1 1 d . . . . .
H18 H 1.010846 0.195727 0.416785 0.113 Uiso 1 1 calc R U . . .

loop_
_atom_site_aniso_label
_atom_site_aniso_U_11
_atom_site_aniso_U_22
_atom_site_aniso_U_33
_atom_site_aniso_U_23
_atom_site_aniso_U_13
_atom_site_aniso_U_12
Ag3 0.0622(2) 0.0574(2) 0.0531(2) -0.00755(19) 0.00848(18) -0.00149(19)
Ag2 0.0459(2) 0.0667(3) 0.0558(2) 0.0039(2) -0.00825(16) -0.00665(19)
Ag1 0.0445(2) 0.0693(3) 0.0640(3) -0.0034(2) 0.00791(17) 0.01134(19)
N5 0.045(2) 0.048(2) 0.042(2) 0.0004(18) 0.0045(16) -0.0027(18)
N2 0.040(2) 0.057(2) 0.050(2) -0.004(2) -0.0012(17) 0.0067(19)
N6 0.046(2) 0.054(2) 0.050(2) -0.0044(19) 0.0030(18) 0.0009(19)
N8 0.042(2) 0.052(2) 0.052(2) -0.0032(19) 0.0086(18) 0.0023(18)
N3 0.045(2) 0.058(2) 0.054(2) -0.007(2) -0.0064(18) 0.0019(19)
N4 0.047(2) 0.053(2) 0.052(2) 0.0033(19) 0.0109(18) -0.0030(19)
N9 0.046(2) 0.064(3) 0.052(2) -0.004(2) 0.0053(19) 0.004(2)
N7 0.042(2) 0.067(3) 0.067(3) 0.009(2) 0.013(2) 0.006(2)
N1 0.043(2) 0.068(3) 0.059(3) -0.016(2) 0.0041(19) 0.004(2)
C14 0.044(2) 0.049(3) 0.035(2) 0.003(2) 0.004(2) -0.010(2)
C5 0.037(2) 0.047(2) 0.046(3) 0.003(2) 0.002(2) -0.001(2)
C6 0.038(2) 0.046(3) 0.047(3) 0.004(2) 0.003(2) 0.007(2)
C4 0.039(2) 0.055(3) 0.059(3) 0.003(3) 0.006(2) 0.003(2)
C13 0.049(3) 0.047(3) 0.042(3) 0.005(2) 0.011(2) -0.011(2)
C21 0.051(3) 0.048(3) 0.064(3) 0.008(3) 0.030(3) 0.007(2)
C22 0.052(3) 0.048(3) 0.050(3) 0.003(2) 0.022(2) 0.000(2)
C15 0.045(3) 0.071(3) 0.060(3) -0.006(3) -0.001(2) -0.005(3)
C16 0.046(3) 0.072(3) 0.066(3) -0.004(3) 0.002(2) 0.005(3)
C12 0.062(3) 0.066(3) 0.049(3) -0.011(3) 0.008(2) -0.010(3)
C3 0.044(3) 0.069(3) 0.061(3) 0.005(3) -0.008(2) -0.009(3)
C23 0.072(3) 0.058(3) 0.056(3) -0.006(3) 0.021(3) 0.004(3)
C7 0.042(3) 0.076(4) 0.075(3) -0.018(3) 0.001(2) 0.015(3)
C24 0.064(3) 0.069(3) 0.046(3) -0.007(3) 0.002(2) -0.008(3)
C20 0.073(4) 0.059(3) 0.084(4) 0.003(3) 0.035(3) 0.011(3)
C9 0.053(3) 0.064(3) 0.070(3) 0.009(3) 0.020(3) 0.002(3)
C8 0.061(3) 0.073(4) 0.067(3) -0.023(3) 0.005(3) 0.014(3)
C11 0.088(4) 0.072(4) 0.062(3) -0.016(3) 0.018(3) -0.014(3)
C2 0.066(3) 0.076(4) 0.052(3) -0.010(3) -0.002(3) -0.008(3)
C10 0.092(4) 0.056(3) 0.071(4) -0.005(3) 0.033(3) -0.001(3)
C1 0.059(3) 0.082(4) 0.065(3) -0.021(3) 0.011(3) 0.006(3)
C19 0.083(5) 0.081(4) 0.125(6) 0.015(4) 0.056(4) 0.032(4)
C17 0.054(3) 0.087(4) 0.090(4) 0.014(3) 0.016(3) 0.008(3)
C18 0.052(4) 0.108(5) 0.130(6) 0.020(5) 0.034(4) 0.023(4)

loop_
_atom_type_symbol
_atom_type_description
_atom_type_scat_dispersion_real
_atom_type_scat_dispersion_imag
_atom_type_scat_source
C C 0.0033 0.0016 'International Tables Vol C Tables 4.2.6.8 and 6.1.1.4'
H H 0.0000 0.0000 'International Tables Vol C Tables 4.2.6.8 and 6.1.1.4'
Ag Ag -0.8971 1.1015 'International Tables Vol C Tables 4.2.6.8 and 6.1.1.4'
N N 0.0061 0.0033 'International Tables Vol C Tables 4.2.6.8 and 6.1.1.4'

loop_
_geom_angle_atom_site_label_1
_geom_angle_atom_site_label_2
_geom_angle_atom_site_label_3
_geom_angle
_geom_angle_site_symmetry_1
_geom_angle_site_symmetry_3
_geom_angle_publ_flag
N6 Ag3 Ag2 79.51(10) . 3_666 ?
N6 Ag3 N8 166.67(14) . . ?
N6 Ag3 N7 120.46(14) . . ?
N8 Ag3 Ag2 111.66(10) . 3_666 ?
N8 Ag3 N7 69.94(13) . . ?
N7 Ag3 Ag2 81.05(8) . 3_666 ?
N5 Ag2 Ag3 68.57(9) . 3_666 ?
N5 Ag2 N4 71.13(12) . . ?
N3 Ag2 Ag3 111.16(10) . 3_666 ?
N3 Ag2 N5 168.14(14) . . ?
N3 Ag2 N4 120.72(13) . . ?
N4 Ag2 Ag3 84.19(8) . 3_666 ?
N2 Ag1 N1 69.92(12) . . ?
N9 Ag1 N2 170.98(15) . . ?
N9 Ag1 N1 116.83(13) . . ?
N6 N5 Ag2 129.7(3) . . ?
C14 N5 Ag2 121.2(3) . . ?
C14 N5 N6 109.0(3) . . ?
N3 N2 Ag1 127.6(3) . . ?
C6 N2 Ag1 123.8(3) . . ?
C6 N2 N3 108.5(3) . . ?
N5 N6 Ag3 121.3(3) . . ?
C16 N6 Ag3 131.3(3) . . ?
C16 N6 N5 106.8(4) . . ?
N9 N8 Ag3 128.2(3) . . ?
C22 N8 Ag3 123.2(3) . . ?
C22 N8 N9 108.1(3) . . ?
N2 N3 Ag2 120.7(3) . . ?
C8 N3 Ag2 131.3(3) . . ?
C8 N3 N2 107.5(3) . . ?
C13 N4 Ag2 110.4(3) . . ?
C9 N4 Ag2 132.3(3) . . ?
C9 N4 C13 117.2(4) . . ?
N8 N9 Ag1 119.8(3) . . ?
C24 N9 Ag1 130.4(3) . . ?
C24 N9 N8 107.9(4) . . ?
C21 N7 Ag3 109.6(3) . . ?
C17 N7 Ag3 131.9(4) . . ?
C17 N7 C21 118.0(4) . . ?
C5 N1 Ag1 109.2(3) . . ?
C5 N1 C1 117.9(4) . . ?
C1 N1 Ag1 132.9(3) . . ?
N5 C14 C13 120.4(4) . . ?
N5 C14 C15 108.8(4) . . ?
C15 C14 C13 130.9(4) . . ?
N1 C5 C6 117.0(4) . . ?
N1 C5 C4 121.1(4) . . ?
C4 C5 C6 121.9(4) . . ?
N2 C6 C5 120.0(4) . . ?
N2 C6 C7 109.1(4) . . ?
C7 C6 C5 130.9(4) . . ?
C5 C4 H4 120.1 . . ?
C3 C4 C5 119.8(4) . . ?
C3 C4 H4 120.1 . . ?
N4 C13 C14 116.8(4) . . ?
N4 C13 C12 121.8(4) . . ?
C12 C13 C14 121.4(4) . . ?
N7 C21 C22 116.8(4) . . ?
N7 C21 C20 121.0(4) . . ?
C20 C21 C22 122.2(5) . . ?
N8 C22 C21 119.6(4) . . ?
N8 C22 C23 109.2(4) . . ?
C23 C22 C21 131.2(4) . . ?
C14 C15 H15 127.5 . . ?
C16 C15 C14 104.9(4) . . ?
C16 C15 H15 127.5 . . ?
N6 C16 C15 110.5(4) . . ?
N6 C16 H16 124.8 . . ?
C15 C16 H16 124.8 . . ?
C13 C12 H12 120.3 . . ?
C11 C12 C13 119.4(5) . . ?
C11 C12 H12 120.3 . . ?
C4 C3 H3 120.4 . . ?
C2 C3 C4 119.2(4) . . ?
C2 C3 H3 120.4 . . ?
C22 C23 H23 127.5 . . ?
C24 C23 C22 105.0(4) . . ?
C24 C23 H23 127.5 . . ?
C6 C7 H7 127.7 . . ?
C6 C7 C8 104.6(4) . . ?
C8 C7 H7 127.7 . . ?
N9 C24 C23 109.8(4) . . ?
N9 C24 H24 125.1 . . ?
C23 C24 H24 125.1 . . ?
C21 C20 H20 120.4 . . ?
C19 C20 C21 119.2(5) . . ?
C19 C20 H20 120.4 . . ?
N4 C9 H9 118.0 . . ?
N4 C9 C10 124.1(5) . . ?
C10 C9 H9 118.0 . . ?
N3 C8 C7 110.2(4) . . ?
N3 C8 H8 124.9 . . ?
C7 C8 H8 124.9 . . ?
C12 C11 H11 120.6 . . ?
C12 C11 C10 118.8(5) . . ?
C10 C11 H11 120.6 . . ?
C3 C2 H2 121.0 . . ?
C3 C2 C1 117.9(5) . . ?
C1 C2 H2 121.0 . . ?
C9 C10 C11 118.6(5) . . ?
C9 C10 H10 120.7 . . ?
C11 C10 H10 120.7 . . ?
N1 C1 C2 124.1(5) . . ?
N1 C1 H1 117.9 . . ?
C2 C1 H1 117.9 . . ?
C20 C19 H19 120.0 . . ?
C18 C19 C20 120.0(5) . . ?
C18 C19 H19 120.0 . . ?
N7 C17 H17 118.0 . . ?
N7 C17 C18 123.9(6) . . ?
C18 C17 H17 118.0 . . ?
C19 C18 C17 117.9(6) . . ?
C19 C18 H18 121.1 . . ?
C17 C18 H18 121.1 . . ?

loop_
_geom_bond_atom_site_label_1
_geom_bond_atom_site_label_2
_geom_bond_distance
_geom_bond_site_symmetry_2
_geom_bond_publ_flag
Ag3 Ag2 3.1185(5) 3_666 ?
Ag3 N6 2.099(4) . ?
Ag3 N8 2.142(3) . ?
Ag3 N7 2.585(4) . ?
Ag2 N5 2.154(3) . ?
Ag2 N3 2.120(3) . ?
Ag2 N4 2.535(4) . ?
Ag1 N2 2.126(3) . ?
Ag1 N9 2.099(3) . ?
Ag1 N1 2.612(3) . ?
N5 N6 1.368(4) . ?
N5 C14 1.349(5) . ?
N2 N3 1.364(5) . ?
N2 C6 1.345(5) . ?
N6 C16 1.353(5) . ?
N8 N9 1.355(4) . ?
N8 C22 1.348(5) . ?
N3 C8 1.333(5) . ?
N4 C13 1.342(5) . ?
N4 C9 1.339(5) . ?
N9 C24 1.343(5) . ?
N7 C21 1.345(6) . ?
N7 C17 1.336(6) . ?
N1 C5 1.333(5) . ?
N1 C1 1.336(5) . ?
C14 C13 1.459(6) . ?
C14 C15 1.395(5) . ?
C5 C6 1.466(5) . ?
C5 C4 1.393(5) . ?
C6 C7 1.384(6) . ?
C4 H4 0.9300 . ?
C4 C3 1.369(6) . ?
C13 C12 1.398(6) . ?
C21 C22 1.462(6) . ?
C21 C20 1.390(6) . ?
C22 C23 1.383(6) . ?
C15 H15 0.9300 . ?
C15 C16 1.378(6) . ?
C16 H16 0.9300 . ?
C12 H12 0.9300 . ?
C12 C11 1.371(6) . ?
C3 H3 0.9300 . ?
C3 C2 1.367(6) . ?
C23 H23 0.9300 . ?
C23 C24 1.374(6) . ?
C7 H7 0.9300 . ?
C7 C8 1.387(6) . ?
C24 H24 0.9300 . ?
C20 H20 0.9300 . ?
C20 C19 1.376(7) . ?
C9 H9 0.9300 . ?
C9 C10 1.369(6) . ?
C8 H8 0.9300 . ?
C11 H11 0.9300 . ?
C11 C10 1.373(6) . ?
C2 H2 0.9300 . ?
C2 C1 1.371(6) . ?
C10 H10 0.9300 . ?
C1 H1 0.9300 . ?
C19 H19 0.9300 . ?
C19 C18 1.358(8) . ?
C17 H17 0.9300 . ?
C17 C18 1.372(7) . ?
C18 H18 0.9300 . ?

loop_
_geom_torsion_atom_site_label_1
_geom_torsion_atom_site_label_2
_geom_torsion_atom_site_label_3
_geom_torsion_atom_site_label_4
_geom_torsion
_geom_torsion_site_symmetry_1
_geom_torsion_site_symmetry_2
_geom_torsion_site_symmetry_3
_geom_torsion_site_symmetry_4
_geom_torsion_publ_flag
Ag3 N6 C16 C15 170.7(3) . . . . ?
Ag3 N8 N9 Ag1 -5.8(5) . . . . ?
Ag3 N8 N9 C24 -171.8(3) . . . . ?
Ag3 N8 C22 C21 -7.3(5) . . . . ?
Ag3 N8 C22 C23 171.8(3) . . . . ?
Ag3 N7 C21 C22 7.3(4) . . . . ?
Ag3 N7 C21 C20 -173.4(3) . . . . ?
Ag3 N7 C17 C18 170.8(4) . . . . ?
Ag2 N5 N6 Ag3 6.3(4) . . . . ?
Ag2 N5 N6 C16 178.2(3) . . . . ?
Ag2 N5 C14 C13 2.2(5) . . . . ?
Ag2 N5 C14 C15 -178.5(3) . . . . ?
Ag2 N3 C8 C7 -171.6(3) . . . . ?
Ag2 N4 C13 C14 -3.1(4) . . . . ?
Ag2 N4 C13 C12 175.0(3) . . . . ?
Ag2 N4 C9 C10 -174.7(3) . . . . ?
Ag1 N2 N3 Ag2 -4.6(5) . . . . ?
Ag1 N2 N3 C8 -177.2(3) . . . . ?
Ag1 N2 C6 C5 -4.4(5) . . . . ?
Ag1 N2 C6 C7 177.6(3) . . . . ?
Ag1 N9 C24 C23 -163.5(3) . . . . ?
Ag1 N1 C5 C6 -0.1(4) . . . . ?
Ag1 N1 C5 C4 178.9(3) . . . . ?
Ag1 N1 C1 C2 -177.3(4) . . . . ?
N5 N6 C16 C15 -0.2(5) . . . . ?
N5 C14 C13 N4 1.1(6) . . . . ?
N5 C14 C13 C12 -177.0(4) . . . . ?
N5 C14 C15 C16 0.4(5) . . . . ?
N2 N3 C8 C7 0.0(6) . . . . ?
N2 C6 C7 C8 -0.5(5) . . . . ?
N6 N5 C14 C13 -179.8(3) . . . . ?
N6 N5 C14 C15 -0.5(4) . . . . ?
N8 N9 C24 C23 0.5(5) . . . . ?
N8 C22 C23 C24 0.8(5) . . . . ?
N3 N2 C6 C5 178.6(4) . . . . ?
N3 N2 C6 C7 0.5(5) . . . . ?
N4 C13 C12 C11 2.1(7) . . . . ?
N4 C9 C10 C11 -0.9(7) . . . . ?
N9 N8 C22 C21 -179.6(4) . . . . ?
N9 N8 C22 C23 -0.5(5) . . . . ?
N7 C21 C22 N8 -1.5(6) . . . . ?
N7 C21 C22 C23 179.6(4) . . . . ?
N7 C21 C20 C19 1.1(7) . . . . ?
N7 C17 C18 C19 0.2(9) . . . . ?
N1 C5 C6 N2 2.6(6) . . . . ?
N1 C5 C6 C7 -179.8(4) . . . . ?
N1 C5 C4 C3 -0.9(7) . . . . ?
C14 N5 N6 Ag3 -171.6(3) . . . . ?
C14 N5 N6 C16 0.4(4) . . . . ?
C14 C13 C12 C11 -179.9(4) . . . . ?
C14 C15 C16 N6 -0.1(5) . . . . ?
C5 N1 C1 C2 0.5(8) . . . . ?
C5 C6 C7 C8 -178.3(4) . . . . ?
C5 C4 C3 C2 -0.1(7) . . . . ?
C6 N2 N3 Ag2 172.4(3) . . . . ?
C6 N2 N3 C8 -0.3(5) . . . . ?
C6 C5 C4 C3 178.2(4) . . . . ?
C6 C7 C8 N3 0.3(6) . . . . ?
C4 C5 C6 N2 -176.4(4) . . . . ?
C4 C5 C6 C7 1.1(7) . . . . ?
C4 C3 C2 C1 1.2(7) . . . . ?
C13 N4 C9 C10 1.1(6) . . . . ?
C13 C14 C15 C16 179.5(4) . . . . ?
C13 C12 C11 C10 -1.8(7) . . . . ?
C21 N7 C17 C18 0.0(7) . . . . ?
C21 C22 C23 C24 179.7(4) . . . . ?
C21 C20 C19 C18 -0.9(8) . . . . ?
C22 N8 N9 Ag1 166.0(3) . . . . ?
C22 N8 N9 C24 0.0(5) . . . . ?
C22 C21 C20 C19 -179.6(4) . . . . ?
C22 C23 C24 N9 -0.8(5) . . . . ?
C15 C14 C13 N4 -178.0(4) . . . . ?
C15 C14 C13 C12 3.9(7) . . . . ?
C12 C11 C10 C9 1.3(7) . . . . ?
C3 C2 C1 N1 -1.5(8) . . . . ?
C20 C21 C22 N8 179.1(4) . . . . ?
C20 C21 C22 C23 0.3(7) . . . . ?
C20 C19 C18 C17 0.3(9) . . . . ?
C9 N4 C13 C14 -179.7(4) . . . . ?
C9 N4 C13 C12 -1.6(6) . . . . ?
C1 N1 C5 C6 -178.4(4) . . . . ?
C1 N1 C5 C4 0.7(6) . . . . ?
C17 N7 C21 C22 180.0(4) . . . . ?
C17 N7 C21 C20 -0.7(7) . . . . ?
